data_2011699
loop_
_publ_author_name
'Parvez, Masood'
'Yadav, Veejendra K.'
'Senthil, Govindaraji'

_publ_section_title
;
 Johnson orthoester Claisen rearrangement products of some
 (1-oxa-4-thiaspiro[4.5]dec-6-en-6-yl)alkanols
;
_journal_issue 1
_journal_name_full 'Acta Crystallographica Section C'
_journal_page_first 79
_journal_page_last 81
_journal_paper_doi 10.1107/S0108270100013603
_journal_volume 57
_journal_year 2001
_chemical_formula_moiety 'C19 H24 O3 S'
_chemical_formula_sum 'C19 H24 O3 S'
_chemical_formula_weight 332.44
_chemical_name_common
;
1-Oxa-4-thiaspiro[4.5]decane
;
_chemical_name_systematic
;
ethyl 6-benzylidene-1-oxa-4-thiaspiro[4.5]decane-7-acetate
;
_space_group_IT_number 33
_symmetry_cell_setting orthorhombic
_symmetry_space_group_name_Hall 'P 2c -2n'
_symmetry_space_group_name_H-M 'P n a 21'
_audit_creation_method SHELXL97
_cell_angle_alpha 90.00
_cell_angle_beta 90.00
_cell_angle_gamma 90.00
_cell_formula_units_Z 4
_cell_length_a 10.369(2)
_cell_length_b 20.791(3)
_cell_length_c 8.071(3)
_cell_measurement_reflns_used 25
_cell_measurement_temperature 170(2)
_cell_measurement_theta_max 15
_cell_measurement_theta_min 10
_cell_volume 1740.0(8)
_computing_cell_refinement 'MSC/AFC Diffractometer Control Software'
_computing_data_collection
;MSC/AFC Diffractometer Control Software (Molecular Structure Corporation,
 1988)
;
_computing_data_reduction 'TEXSAN (Molecular Structure Corporation, 1994)'
_computing_molecular_graphics TEXSAN
_computing_publication_material SHELXL97
_computing_structure_refinement 'SHELXL97 (Sheldrick, 1997)'
_computing_structure_solution 'SAPI91 (Fan, 1991)'
_diffrn_ambient_temperature 170(2)
_diffrn_measurement_device_type 'Rigaku AFC-6S'
_diffrn_measurement_method \w/2\q
_diffrn_radiation_monochromator graphite
_diffrn_radiation_source 'fine-focus sealed tube'
_diffrn_radiation_type MoK\a
_diffrn_radiation_wavelength .71069
_diffrn_reflns_av_R_equivalents .00
_diffrn_reflns_av_sigmaI/netI .09
_diffrn_reflns_limit_h_max 13
_diffrn_reflns_limit_h_min 0
_diffrn_reflns_limit_k_max 27
_diffrn_reflns_limit_k_min 0
_diffrn_reflns_limit_l_max 10
_diffrn_reflns_limit_l_min 0
_diffrn_reflns_number 2150
_diffrn_reflns_theta_max 27.5
_diffrn_reflns_theta_min 2.5
_diffrn_standards_decay_% <0.1
_diffrn_standards_interval_count 200
_diffrn_standards_number 3
_exptl_absorpt_coefficient_mu .20
_exptl_absorpt_correction_T_max .97
_exptl_absorpt_correction_T_min .90
_exptl_absorpt_correction_type empirical
_exptl_absorpt_process_details
;
via \y-scan (3 reflections; North et al., 1968)
;
_exptl_crystal_colour colourless
_exptl_crystal_density_diffrn 1.269
_exptl_crystal_density_meas ?
_exptl_crystal_density_method 'not measured'
_exptl_crystal_description plate
_exptl_crystal_F_000 712
_exptl_crystal_size_max .52
_exptl_crystal_size_mid .48
_exptl_crystal_size_min .14
_refine_diff_density_max .33
_refine_diff_density_min -.28
_refine_ls_abs_structure_details '(Flack, 1983)'
_refine_ls_abs_structure_Flack .05(18)
_refine_ls_extinction_method none
_refine_ls_goodness_of_fit_ref 1.01
_refine_ls_hydrogen_treatment constr
_refine_ls_matrix_type full
_refine_ls_number_parameters 219
_refine_ls_number_reflns 2150
_refine_ls_number_restraints 1
_refine_ls_restrained_S_all 1.01
_refine_ls_R_factor_all .129
_refine_ls_R_factor_gt .044
_refine_ls_shift/su_max <0.01
_refine_ls_shift/su_mean .00
_refine_ls_structure_factor_coef Fsqd
_refine_ls_weighting_details 'calc w = 1/[\s^2^(Fo^2^)+(0.055P)^2^+0.82P] where P=(Fo^2^+2Fc^2^)/3'
_refine_ls_weighting_scheme calc
_refine_ls_wR_factor_ref .140
_reflns_number_gt 1147
_reflns_number_total 2150
_reflns_threshold_expression I>2\s(I)
_cod_data_source_file da1149.cif
_cod_data_source_block III
_cod_depositor_comments
;
The following automatic conversions were performed:

'_exptl_crystal_density_meas' value 'not measured' was changed to '?'
- the value is perceived as not measured.

Automatic conversion script
Id: cif_fix_values 3008 2015-01-20 13:52:24Z robertas 
;
_cod_database_code 2011699
_cod_database_fobs_code 2011699

loop_
_symmetry_equiv_pos_as_xyz
'x, y, z'
'-x, -y, z+1/2'
'-x+1/2, y+1/2, z+1/2'
'x+1/2, -y+1/2, z'

loop_
_atom_site_label
_atom_site_fract_x
_atom_site_fract_y
_atom_site_fract_z
_atom_site_U_iso_or_equiv
_atom_site_adp_type
_atom_site_calc_flag
_atom_site_refinement_flags
_atom_site_occupancy
_atom_site_disorder_assembly
_atom_site_disorder_group
_atom_site_type_symbol
S1 .93535(13) .19996(7) .76797(19) .0381(3) Uani d . 1 . . S
O1 .9410(3) .09980(18) .9678(4) .0359(9) Uani d . 1 . . O
O2 1.4073(3) .1698(2) .4511(5) .0416(10) Uani d . 1 . . O
O3 1.2621(4) .2080(2) .2721(7) .0625(13) Uani d . 1 . . O
C1 .8669(12) .2086(6) .9739(14) .048(4) Uani d P .58(2) A 1 C
H1A .8865 .2514 1.0210 .058 Uiso calc PR .58(2) A 1 H
H1B .7723 .2023 .9720 .058 Uiso calc PR .58(2) A 1 H
C1* .9642(19) .2133(7) .9860(18) .043(5) Uani d P .42(2) A 2 C
H1*1 1.0561 .2240 1.0050 .051 Uiso calc PR .42(2) A 2 H
H1*2 .9107 .2494 1.0265 .051 Uiso calc PR .42(2) A 2 H
C2 .9318(6) .1565(3) 1.0699(7) .0497(16) Uani d . 1 A . C
H2A 1.0191 .1707 1.1037 .060 Uiso calc R 1 B 1 H
H2B .8816 .1468 1.1712 .060 Uiso calc R 1 B 1 H
C3 .9849(5) .1142(2) .8052(6) .0253(12) Uani d . 1 A . C
C4 1.1324(4) .1093(2) .7915(6) .0242(11) Uani d . 1 . . C
C5 1.1871(5) .1132(3) .6168(6) .0270(12) Uani d . 1 A . C
H5 1.2770 .0958 .6216 .032 Uiso calc R 1 . . H
C6 1.1108(5) .0698(3) .4980(7) .0320(12) Uani d . 1 . . C
H6A 1.1405 .0778 .3832 .038 Uiso calc R 1 A . H
H6B 1.1292 .0243 .5248 .038 Uiso calc R 1 . . H
C7 .9653(5) .0810(3) .5070(7) .0382(14) Uani d . 1 A . C
H7A .9206 .0509 .4312 .046 Uiso calc R 1 . . H
H7B .9451 .1255 .4716 .046 Uiso calc R 1 . . H
C8 .9177(5) .0703(3) .6857(7) .0351(13) Uani d . 1 . . C
H8A .8236 .0781 .6908 .042 Uiso calc R 1 A . H
H8B .9335 .0251 .7181 .042 Uiso calc R 1 . . H
C9 1.2005(5) .0950(2) .9241(7) .0301(13) Uani d . 1 A . C
H9 1.1525 .0905 1.0237 .036 Uiso calc R 1 . . H
C10 1.3436(5) .0846(2) .9401(7) .0297(11) Uani d . 1 . . C
C11 1.3869(5) .0379(3) 1.0489(8) .0412(14) Uani d . 1 A . C
H11 1.3265 .0130 1.1100 .049 Uiso calc R 1 . . H
C12 1.5183(5) .0271(3) 1.0690(8) .0450(16) Uani d . 1 . . C
H12 1.5468 -.0054 1.1432 .054 Uiso calc R 1 A . H
C13 1.6062(5) .0623(3) .9845(8) .0434(15) Uani d . 1 A . C
H13 1.6958 .0544 .9987 .052 Uiso calc R 1 . . H
C14 1.5649(5) .1092(3) .8785(7) .0363(13) Uani d . 1 . . C
H14 1.6264 .1342 .8197 .044 Uiso calc R 1 A . H
C15 1.4332(5) .1210(2) .8552(6) .0301(11) Uani d . 1 A . C
H15 1.4057 .1539 .7815 .036 Uiso calc R 1 . . H
C16 1.1965(5) .1821(3) .5509(6) .0324(12) Uani d . 1 . . C
H16A 1.1098 .1964 .5149 .039 Uiso calc R 1 A . H
H16B 1.2246 .2108 .6419 .039 Uiso calc R 1 . . H
C17 1.2895(5) .1891(3) .4068(7) .0341(13) Uani d . 1 A . C
C18 1.5085(5) .1752(3) .3257(7) .0379(13) Uani d . 1 . . C
H18A 1.5249 .2208 .2983 .045 Uiso calc R 1 . . H
H18B 1.4832 .1522 .2233 .045 Uiso calc R 1 . . H
C19 1.6257(6) .1451(3) .4004(9) .0540(18) Uani d . 1 . . C
H19A 1.6477 .1675 .5034 .081 Uiso calc R 1 . . H
H19B 1.6979 .1484 .3225 .081 Uiso calc R 1 . . H
H19C 1.6084 .0997 .4244 .081 Uiso calc R 1 . . H

loop_
_atom_site_aniso_label
_atom_site_aniso_U_11
_atom_site_aniso_U_22
_atom_site_aniso_U_33
_atom_site_aniso_U_12
_atom_site_aniso_U_13
_atom_site_aniso_U_23
S1 .0411(7) .0432(7) .0301(6) .0125(7) .0059(9) .0007(7)
O1 .0305(19) .053(2) .0245(19) -.0032(18) .0058(18) .0061(18)
O2 .032(2) .068(3) .025(2) .0022(19) .0057(17) .010(2)
O3 .045(2) .110(4) .032(2) .016(2) .011(3) .031(3)
C1 .032(7) .071(8) .042(6) .002(5) .007(5) -.020(6)
C1* .060(13) .036(9) .032(8) -.002(7) -.005(8) -.005(6)
C2 .049(4) .073(4) .027(3) .001(4) .006(3) -.008(3)
C3 .024(2) .026(3) .026(3) .002(2) .002(2) .006(2)
C4 .029(2) .018(2) .026(3) .0025(19) .002(2) .002(2)
C5 .025(3) .040(3) .016(2) .002(2) .003(2) .001(2)
C6 .036(3) .034(3) .026(3) -.001(2) .003(2) -.005(2)
C7 .036(3) .050(4) .029(3) -.007(3) -.006(3) -.008(3)
C8 .026(3) .045(3) .035(3) -.003(3) .006(2) -.005(3)
C9 .025(3) .036(3) .029(3) -.002(2) .007(2) .000(2)
C10 .030(3) .034(3) .026(3) .003(2) -.003(2) .001(2)
C11 .037(3) .047(3) .040(3) -.004(3) -.005(3) .005(3)
C12 .042(3) .050(4) .043(4) .007(3) -.012(3) .016(3)
C13 .023(2) .059(4) .048(4) .010(3) -.004(3) -.008(3)
C14 .029(3) .046(3) .034(3) -.002(3) .003(3) -.005(3)
C15 .030(3) .035(3) .026(3) -.003(2) -.008(2) -.001(2)
C16 .029(3) .046(3) .023(3) .000(2) .004(2) .004(2)
C17 .029(3) .046(4) .027(3) .000(2) .005(2) .003(3)
C18 .037(3) .053(3) .024(3) -.006(3) .010(2) .007(3)
C19 .038(3) .081(5) .043(4) .005(3) .007(3) .006(4)

loop_
_atom_type_symbol
_atom_type_description
_atom_type_scat_dispersion_real
_atom_type_scat_dispersion_imag
_atom_type_scat_source
C C .0033 .0016 'International Tables Vol C Tables 4.2.6.8 and 6.1.1.4'
H H .0000 .0000 'International Tables Vol C Tables 4.2.6.8 and 6.1.1.4'
O O .0106 .0060 'International Tables Vol C Tables 4.2.6.8 and 6.1.1.4'
S S .1246 .1234 'International Tables Vol C Tables 4.2.6.8 and 6.1.1.4'

loop_
_geom_angle_atom_site_label_1
_geom_angle_atom_site_label_2
_geom_angle_atom_site_label_3
_geom_angle
_geom_angle_publ_flag
C1* S1 C1 32.7(6) n
C1* S1 C3 86.8(5) y
C1 S1 C3 93.1(4) y
C3 O1 C2 112.1(4) y
C17 O2 C18 116.7(4) y
C2 C1 S1 103.2(6) n
C2 C1 H1A 111.1 n
S1 C1 H1A 111.1 n
C2 C1 H1B 111.1 n
S1 C1 H1B 111.1 n
H1A C1 H1B 109.1 n
C2 C1* S1 107.6(9) n
C2 C1* H1*1 110.2 n
S1 C1* H1*1 110.2 n
C2 C1* H1*2 110.2 n
S1 C1* H1*2 110.2 n
H1*1 C1* H1*2 108.5 n
C1* C2 O1 113.4(7) n
C1* C2 C1 41.1(8) n
O1 C2 C1 109.0(6) n
C1* C2 H2A 70.3 n
O1 C2 H2A 109.9 n
C1 C2 H2A 109.9 n
C1* C2 H2B 134.2 n
O1 C2 H2B 109.9 n
C1 C2 H2B 109.9 n
H2A C2 H2B 108.3 n
O1 C3 C8 108.5(4) n
O1 C3 C4 111.8(4) n
C8 C3 C4 112.1(4) n
O1 C3 S1 105.0(3) n
C8 C3 S1 110.3(4) n
C4 C3 S1 108.8(3) n
C9 C4 C5 124.4(4) n
C9 C4 C3 119.3(5) n
C5 C4 C3 115.7(4) n
C4 C5 C16 113.3(4) n
C4 C5 C6 110.8(4) n
C16 C5 C6 111.4(4) n
C4 C5 H5 107.0 n
C16 C5 H5 107.0 n
C6 C5 H5 107.0 n
C7 C6 C5 112.9(4) n
C7 C6 H6A 109.0 n
C5 C6 H6A 109.0 n
C7 C6 H6B 109.0 n
C5 C6 H6B 109.0 n
H6A C6 H6B 107.8 n
C6 C7 C8 109.8(5) n
C6 C7 H7A 109.7 n
C8 C7 H7A 109.7 n
C6 C7 H7B 109.7 n
C8 C7 H7B 109.7 n
H7A C7 H7B 108.2 n
C3 C8 C7 111.4(4) n
C3 C8 H8A 109.3 n
C7 C8 H8A 109.3 n
C3 C8 H8B 109.3 n
C7 C8 H8B 109.3 n
H8A C8 H8B 108.0 n
C4 C9 C10 129.1(5) n
C4 C9 H9 115.4 n
C10 C9 H9 115.4 n
C15 C10 C11 118.8(5) n
C15 C10 C9 122.8(5) n
C11 C10 C9 118.3(5) n
C10 C11 C12 120.3(5) n
C10 C11 H11 119.9 n
C12 C11 H11 119.9 n
C13 C12 C11 121.0(5) n
C13 C12 H12 119.5 n
C11 C12 H12 119.5 n
C12 C13 C14 119.3(5) n
C12 C13 H13 120.3 n
C14 C13 H13 120.3 n
C13 C14 C15 121.0(5) n
C13 C14 H14 119.5 n
C15 C14 H14 119.5 n
C10 C15 C14 119.5(5) n
C10 C15 H15 120.2 n
C14 C15 H15 120.2 n
C17 C16 C5 113.3(4) n
C17 C16 H16A 108.9 n
C5 C16 H16A 108.9 n
C17 C16 H16B 108.9 n
C5 C16 H16B 108.9 n
H16A C16 H16B 107.7 n
O3 C17 O2 124.2(5) n
O3 C17 C16 125.4(5) n
O2 C17 C16 110.4(4) n
O2 C18 C19 105.8(5) n
O2 C18 H18A 110.6 n
C19 C18 H18A 110.6 n
O2 C18 H18B 110.6 n
C19 C18 H18B 110.6 n
H18A C18 H18B 108.7 n
C18 C19 H19A 109.5 n
C18 C19 H19B 109.5 n
H19A C19 H19B 109.5 n
C18 C19 H19C 109.5 n
H19A C19 H19C 109.5 n
H19B C19 H19C 109.5 n

loop_
_geom_bond_atom_site_label_1
_geom_bond_atom_site_label_2
_geom_bond_site_symmetry_2
_geom_bond_distance
_geom_bond_publ_flag
S1 C1* . 1.806(14) y
S1 C1 . 1.816(11) y
S1 C3 . 1.880(5) y
O1 C3 . 1.421(6) y
O1 C2 . 1.442(7) y
O2 C17 . 1.335(6) y
O2 C18 . 1.462(6) y
O3 C17 . 1.191(7) y
C1 C2 . 1.491(13) n
C1 H1A . .9900 n
C1 H1B . .9900 n
C1* C2 . 1.401(15) n
C1* H1*1 . .9900 n
C1* H1*2 . .9900 n
C2 H2A . .9900 n
C2 H2B . .9900 n
C3 C8 . 1.499(7) n
C3 C4 . 1.537(6) n
C4 C9 . 1.317(7) n
C4 C5 . 1.522(7) n
C5 C16 . 1.532(7) n
C5 C6 . 1.536(7) n
C5 H5 . 1.0000 n
C6 C7 . 1.528(7) n
C6 H6A . .9900 n
C6 H6B . .9900 n
C7 C8 . 1.541(8) n
C7 H7A . .9900 n
C7 H7B . .9900 n
C8 H8A . .9900 n
C8 H8B . .9900 n
C9 C10 . 1.506(7) n
C9 H9 . .9500 n
C10 C15 . 1.381(7) n
C10 C11 . 1.385(8) n
C11 C12 . 1.390(8) n
C11 H11 . .9500 n
C12 C13 . 1.352(8) n
C12 H12 . .9500 n
C13 C14 . 1.366(8) n
C13 H13 . .9500 n
C14 C15 . 1.400(7) n
C14 H14 . .9500 n
C15 H15 . .9500 n
C16 C17 . 1.517(7) n
C16 H16A . .9900 n
C16 H16B . .9900 n
C18 C19 . 1.493(8) n
C18 H18A . .9900 n
C18 H18B . .9900 n
C19 H19A . .9800 n
C19 H19B . .9800 n
C19 H19C . .9800 n

loop_
_geom_torsion_atom_site_label_1
_geom_torsion_atom_site_label_2
_geom_torsion_atom_site_label_3
_geom_torsion_atom_site_label_4
_geom_torsion
_geom_torsion_publ_flag
C1* S1 C1 C2 -58.0(10) n
C3 S1 C1 C2 21.2(7) n
C1 S1 C1* C2 67.3(13) n
C3 S1 C1* C2 -33.5(10) n
S1 C1* C2 O1 25.3(13) n
S1 C1* C2 C1 -67.2(11) n
C3 O1 C2 C1* 1.8(11) n
C3 O1 C2 C1 45.7(7) n
S1 C1 C2 C1* 63.9(11) n
S1 C1 C2 O1 -40.2(8) n
C2 O1 C3 C8 -144.5(4) n
C2 O1 C3 C4 91.4(5) n
C2 O1 C3 S1 -26.5(5) n
C1* S1 C3 O1 33.9(7) n
C1 S1 C3 O1 1.8(5) n
C1* S1 C3 C8 150.7(7) n
C1 S1 C3 C8 118.6(5) n
C1* S1 C3 C4 -85.9(7) n
C1 S1 C3 C4 -118.0(5) n
O1 C3 C4 C9 -1.8(7) n
C8 C3 C4 C9 -123.9(5) n
S1 C3 C4 C9 113.8(5) n
O1 C3 C4 C5 170.5(4) n
C8 C3 C4 C5 48.4(6) n
S1 C3 C4 C5 -73.9(5) n
C9 C4 C5 C16 -108.2(6) n
C3 C4 C5 C16 79.9(5) n
C9 C4 C5 C6 125.7(5) n
C3 C4 C5 C6 -46.1(6) n
C4 C5 C6 C7 50.9(6) n
C16 C5 C6 C7 -76.1(6) n
C5 C6 C7 C8 -57.4(6) n
O1 C3 C8 C7 -177.3(4) n
C4 C3 C8 C7 -53.4(6) n
S1 C3 C8 C7 68.1(5) n
C6 C7 C8 C3 58.3(6) n
C5 C4 C9 C10 5.4(9) n
C3 C4 C9 C10 176.9(5) n
C4 C9 C10 C15 38.6(9) n
C4 C9 C10 C11 -143.5(6) n
C15 C10 C11 C12 -1.3(9) n
C9 C10 C11 C12 -179.3(6) n
C10 C11 C12 C13 .6(10) n
C11 C12 C13 C14 .3(10) n
C12 C13 C14 C15 -.5(9) n
C11 C10 C15 C14 1.1(8) n
C9 C10 C15 C14 179.0(5) n
C13 C14 C15 C10 -.3(8) n
C4 C5 C16 C17 160.5(4) n
C6 C5 C16 C17 -73.7(5) n
C18 O2 C17 O3 2.5(9) n
C18 O2 C17 C16 -178.6(4) n
C5 C16 C17 O3 120.7(7) n
C5 C16 C17 O2 -58.2(6) n
C17 O2 C18 C19 -174.8(5) n
